data_4062608
loop_
_publ_author_name
'Tsutsui, Shinobu'
'Sakamoto, Kenkichi'

_publ_section_title
;
2,3,5,6-Tetrasilyl- and 2,3,5,6-tetragermyl-1,4-benzoquinones:
X-ray Crystallographic Analysis and DFT Calculations
;
_journal_name_full Organometallics
_journal_paper_doi 10.1021/om034325a
_journal_year 2004
_chemical_formula_sum 'C15 H28 O2 Si3'
_chemical_formula_weight 324.64
_space_group_IT_number 61
_symmetry_cell_setting orthorhombic
_symmetry_space_group_name_Hall '-P 2ac 2ab'
_symmetry_space_group_name_H-M 'P b c a'
_cell_angle_alpha 90.00
_cell_angle_beta 90.00
_cell_angle_gamma 90.00
_cell_formula_units_Z 8
_cell_length_a 10.628(2)
_cell_length_b 11.837(2)
_cell_length_c 30.335(6)
_cell_measurement_temperature 123(2)
_cell_volume 3816.1(12)
_diffrn_ambient_temperature 123(2)
_exptl_crystal_density_diffrn 1.130
_cod_depositor_comments
;
The following automatic conversions were performed:
'_symmetry_cell_setting' value 'Orthorhombic' changed to 'orthorhombic'
according to '/home/saulius/struct/CIF-dictionaries/cif_core.dic'
dictionary named 'cif_core.dic' version 2.4.1 from 2010-06-29.

Automatic conversion script
Id: cif_fix_enum 1527 2010-12-29 10:47:43Z saulius 
;
_cod_database_code 4062608

loop_
_symmetry_equiv_pos_as_xyz
'x, y, z'
'-x+1/2, -y, z+1/2'
'-x, y+1/2, -z+1/2'
'x+1/2, -y+1/2, -z'
'-x, -y, -z'
'x-1/2, y, -z-1/2'
'x, -y-1/2, z-1/2'
'-x-1/2, y-1/2, z'

loop_
_atom_site_label
_atom_site_type_symbol
_atom_site_fract_x
_atom_site_fract_y
_atom_site_fract_z
_atom_site_U_iso_or_equiv
_atom_site_adp_type
_atom_site_occupancy
_atom_site_symmetry_multiplicity
_atom_site_calc_flag
_atom_site_refinement_flags
_atom_site_disorder_assembly
_atom_site_disorder_group
C1 C -0.0524(5) 0.1232(4) 0.14066(16) 0.0221(11) Uani 1 1 d . . .
C2 C 0.0686(5) 0.1861(4) 0.13455(15) 0.0200(10) Uani 1 1 d . . .
C3 C 0.1075(4) 0.2068(4) 0.09282(16) 0.0202(10) Uani 1 1 d . . .
C4 C 0.0555(5) 0.1331(5) 0.05708(16) 0.0229(11) Uani 1 1 d . . .
C5 C -0.0525(5) 0.0576(4) 0.06593(16) 0.0238(11) Uani 1 1 d . . .
H5 H -0.0857 0.0132 0.0426 0.029 Uiso 1 1 calc R . .
C6 C -0.1045(5) 0.0502(4) 0.10566(16) 0.0209(11) Uani 1 1 d . . .
C7 C 0.1233(7) 0.0973(6) 0.22701(19) 0.0440(16) Uani 1 1 d . . .
H7A H 0.1429 0.0276 0.2110 0.066 Uiso 1 1 calc R . .
H7B H 0.0357 0.0951 0.2371 0.066 Uiso 1 1 calc R . .
H7C H 0.1793 0.1043 0.2525 0.066 Uiso 1 1 calc R . .
C8 C 0.0766(6) 0.3503(5) 0.21495(19) 0.0372(14) Uani 1 1 d . . .
H8A H 0.1041 0.3565 0.2457 0.056 Uiso 1 1 calc R . .
H8B H -0.0154 0.3454 0.2139 0.056 Uiso 1 1 calc R . .
H8C H 0.1045 0.4170 0.1985 0.056 Uiso 1 1 calc R . .
C9 C 0.3199(6) 0.2312(6) 0.1837(2) 0.0387(15) Uani 1 1 d . . .
H9A H 0.3406 0.2928 0.1634 0.058 Uiso 1 1 calc R . .
H9B H 0.3528 0.1599 0.1721 0.058 Uiso 1 1 calc R . .
H9C H 0.3579 0.2464 0.2126 0.058 Uiso 1 1 calc R . .
C10 C 0.2347(6) 0.4369(5) 0.11009(18) 0.0317(13) Uani 1 1 d . . .
H10A H 0.1805 0.4226 0.1356 0.048 Uiso 1 1 calc R . .
H10B H 0.2088 0.5073 0.0957 0.048 Uiso 1 1 calc R . .
H10C H 0.3223 0.4435 0.1199 0.048 Uiso 1 1 calc R . .
C11 C 0.3761(5) 0.2542(5) 0.0572(2) 0.0348(14) Uani 1 1 d . . .
H11A H 0.4299 0.3113 0.0434 0.052 Uiso 1 1 calc R . .
H11B H 0.3647 0.1906 0.0369 0.052 Uiso 1 1 calc R . .
H11C H 0.4157 0.2273 0.0844 0.052 Uiso 1 1 calc R . .
C12 C 0.1488(6) 0.3813(5) 0.01981(19) 0.0370(14) Uani 1 1 d . . .
H12A H 0.1991 0.4463 0.0104 0.055 Uiso 1 1 calc R . .
H12B H 0.0628 0.4061 0.0264 0.055 Uiso 1 1 calc R . .
H12C H 0.1467 0.3250 -0.0039 0.055 Uiso 1 1 calc R . .
C13 C -0.2690(6) -0.1429(5) 0.07389(18) 0.0365(14) Uani 1 1 d . . .
H13A H -0.1919 -0.1863 0.0687 0.055 Uiso 1 1 calc R . .
H13B H -0.2911 -0.1007 0.0472 0.055 Uiso 1 1 calc R . .
H13C H -0.3377 -0.1947 0.0814 0.055 Uiso 1 1 calc R . .
C14 C -0.3823(6) 0.0498(6) 0.1273(2) 0.0465(17) Uani 1 1 d . . .
H14A H -0.4545 0.0043 0.1367 0.070 Uiso 1 1 calc R . .
H14B H -0.4020 0.0873 0.0993 0.070 Uiso 1 1 calc R . .
H14C H -0.3638 0.1069 0.1498 0.070 Uiso 1 1 calc R . .
C15 C -0.2044(6) -0.1205(5) 0.17114(19) 0.0380(14) Uani 1 1 d . . .
H15A H -0.2713 -0.1750 0.1777 0.057 Uiso 1 1 calc R . .
H15B H -0.1968 -0.0668 0.1956 0.057 Uiso 1 1 calc R . .
H15C H -0.1245 -0.1606 0.1673 0.057 Uiso 1 1 calc R . .
O1 O -0.1111(4) 0.1374(3) 0.17455(12) 0.0305(9) Uani 1 1 d . . .
O2 O 0.1091(4) 0.1276(3) 0.02146(12) 0.0309(9) Uani 1 1 d . . .
Si1 Si 0.14614(14) 0.22095(13) 0.18979(5) 0.0259(4) Uani 1 1 d . . .
Si2 Si 0.22050(14) 0.31741(12) 0.07025(5) 0.0232(4) Uani 1 1 d . . .
Si3 Si -0.24326(14) -0.04313(13) 0.11987(5) 0.0242(4) Uani 1 1 d . . .

loop_
_atom_site_aniso_label
_atom_site_aniso_U_11
_atom_site_aniso_U_22
_atom_site_aniso_U_33
_atom_site_aniso_U_23
_atom_site_aniso_U_13
_atom_site_aniso_U_12
C1 0.021(3) 0.018(2) 0.027(3) -0.002(2) -0.001(2) 0.004(2)
C2 0.017(3) 0.016(2) 0.027(3) -0.003(2) -0.002(2) 0.002(2)
C3 0.014(2) 0.017(2) 0.030(3) -0.001(2) -0.002(2) 0.0036(19)
C4 0.019(3) 0.025(3) 0.024(3) 0.001(2) -0.001(2) -0.001(2)
C5 0.020(3) 0.024(3) 0.028(3) -0.008(2) -0.002(2) -0.001(2)
C6 0.016(3) 0.015(2) 0.032(3) -0.001(2) -0.002(2) 0.001(2)
C7 0.048(4) 0.049(4) 0.035(3) 0.012(3) -0.005(3) 0.003(3)
C8 0.037(4) 0.043(4) 0.032(3) -0.013(3) -0.005(3) 0.001(3)
C9 0.026(3) 0.046(4) 0.044(3) 0.002(3) -0.012(3) 0.001(3)
C10 0.031(3) 0.022(3) 0.042(3) -0.002(2) 0.005(3) -0.009(2)
C11 0.024(3) 0.031(3) 0.049(3) -0.005(3) 0.007(3) -0.003(2)
C12 0.041(4) 0.026(3) 0.044(3) 0.011(3) -0.002(3) -0.004(3)
C13 0.039(4) 0.039(3) 0.031(3) 0.002(3) -0.002(3) -0.018(3)
C14 0.023(3) 0.050(4) 0.067(4) 0.003(3) 0.009(3) 0.003(3)
C15 0.042(4) 0.035(3) 0.037(3) 0.006(3) -0.004(3) -0.012(3)
O1 0.027(2) 0.036(2) 0.029(2) -0.0050(17) 0.0069(16) -0.0042(17)
O2 0.030(2) 0.035(2) 0.0276(19) -0.0065(17) 0.0050(17) -0.0073(18)
Si1 0.0233(8) 0.0280(8) 0.0266(7) -0.0025(6) -0.0050(6) -0.0006(6)
Si2 0.0188(7) 0.0191(7) 0.0316(8) 0.0006(6) 0.0018(6) -0.0041(6)
Si3 0.0199(8) 0.0242(7) 0.0285(7) 0.0030(6) 0.0000(6) -0.0069(6)

loop_
_geom_bond_atom_site_label_1
_geom_bond_atom_site_label_2
_geom_bond_distance
_geom_bond_site_symmetry_2
_geom_bond_publ_flag
C1 O1 1.214(6) . ?
C1 C6 1.477(7) . ?
C1 C2 1.497(7) . ?
C2 C3 1.354(7) . ?
C2 Si1 1.913(5) . ?
C3 C4 1.498(7) . ?
C3 Si2 1.904(5) . ?
C4 O2 1.223(6) . ?
C4 C5 1.479(7) . ?
C5 C6 1.329(7) . ?
C6 Si3 1.893(5) . ?
C7 Si1 1.864(6) . ?
C8 Si1 1.863(6) . ?
C9 Si1 1.860(6) . ?
C10 Si2 1.867(5) . ?
C11 Si2 1.857(6) . ?
C12 Si2 1.869(6) . ?
C13 Si3 1.848(6) . ?
C14 Si3 1.856(7) . ?
C15 Si3 1.851(6) . ?
